data_4034637
loop_
_publ_author_name
'Chong, Kam-Weng'
'Thomas, Noel F.'
'Low, Yun-Yee'
'Kam, Toh-Seok'

_publ_section_title
;
 Reactions of Anodically Generated Methoxystilbene Cation Radicals: The
 Influence of Ortho-Substituted Vinyl and Formyl Groups.
;
_journal_issue 11
_journal_name_full 'The Journal of organic chemistry'
_journal_page_first 7279
_journal_page_last 7290
_journal_paper_doi 10.1021/acs.joc.9b00939
_journal_volume 84
_journal_year 2019
_chemical_formula_moiety 'C34 H28 N0 O5'
_chemical_formula_sum 'C34 H28 N0 O5'
_chemical_formula_weight 516.56
_chemical_melting_point 196.0(10)
_space_group_crystal_system monoclinic
_space_group_IT_number 14
_space_group_name_Hall '-P 2ybc'
_space_group_name_H-M_alt 'P 1 21/c 1'
_atom_sites_solution_hydrogens geom
_audit_creation_method SHELXL-2014/7
_cell_angle_alpha 90
_cell_angle_beta 92.092(4)
_cell_angle_gamma 90
_cell_formula_units_Z 8
_cell_length_a 14.3284(6)
_cell_length_b 16.2797(8)
_cell_length_c 21.9001(10)
_cell_measurement_reflns_used 7840
_cell_measurement_temperature 100.2(9)
_cell_measurement_theta_max 29.7940
_cell_measurement_theta_min 3.7280
_cell_volume 5105.1(4)
_computing_cell_refinement 'CrysAlisPro 1.171.38.43 (Rigaku OD, 2015)'
_computing_data_collection 'CrysAlisPro 1.171.38.43 (Rigaku OD, 2015)'
_computing_data_reduction 'CrysAlisPro 1.171.38.43 (Rigaku OD, 2015)'
_computing_molecular_graphics 'X-SEED (Barbour, 2001)'
_computing_publication_material 'enCIFer (Allen, et. al., J. Applied Cryst., 37, 335-338, 2004)'
_computing_structure_refinement 'SHELXL-2014/7 (Sheldrick, 2014)'
_computing_structure_solution 'SHELXS97 (Sheldrick, 2008)'
_diffrn_ambient_temperature 100.2(9)
_diffrn_detector_area_resol_mean 5.2020
_diffrn_measured_fraction_theta_full 0.999
_diffrn_measured_fraction_theta_max 0.879
_diffrn_measurement_device_type 'SuperNova, Dual, Cu at zero, Atlas'
_diffrn_measurement_method '\w scans'
_diffrn_radiation_type MoK\a
_diffrn_radiation_wavelength 0.71073
_diffrn_reflns_av_R_equivalents 0.0982
_diffrn_reflns_av_unetI/netI 0.1069
_diffrn_reflns_Laue_measured_fraction_full 0.999
_diffrn_reflns_Laue_measured_fraction_max 0.879
_diffrn_reflns_limit_h_max 19
_diffrn_reflns_limit_h_min -19
_diffrn_reflns_limit_k_max 21
_diffrn_reflns_limit_k_min -22
_diffrn_reflns_limit_l_max 27
_diffrn_reflns_limit_l_min -29
_diffrn_reflns_number 37055
_diffrn_reflns_point_group_measured_fraction_full 0.999
_diffrn_reflns_point_group_measured_fraction_max 0.879
_diffrn_reflns_theta_full 25.000
_diffrn_reflns_theta_max 30.358
_diffrn_reflns_theta_min 2.845
_diffrn_source 'micro-focus sealed X-ray tube'
_exptl_absorpt_coefficient_mu 0.089
_exptl_absorpt_correction_T_max 1.00000
_exptl_absorpt_correction_T_min 0.71326
_exptl_absorpt_correction_type multi-scan
_exptl_absorpt_process_details
;
CrysAlisPro 1.171.38.43 (Rigaku Oxford Diffraction, 2015)
Empirical absorption correction using spherical harmonics,
 implemented in SCALE3 ABSPACK scaling algorithm.
;
_exptl_crystal_colour colorless
_exptl_crystal_density_diffrn 1.344
_exptl_crystal_description block
_exptl_crystal_F_000 2176
_exptl_crystal_size_max 0.4
_exptl_crystal_size_mid 0.2
_exptl_crystal_size_min 0.1
_refine_diff_density_max 1.199
_refine_diff_density_min -0.868
_refine_diff_density_rms 0.207
_refine_ls_extinction_method none
_refine_ls_goodness_of_fit_ref 1.101
_refine_ls_hydrogen_treatment constr
_refine_ls_matrix_type full
_refine_ls_number_parameters 713
_refine_ls_number_reflns 13524
_refine_ls_number_restraints 0
_refine_ls_restrained_S_all 1.101
_refine_ls_R_factor_all 0.2598
_refine_ls_R_factor_gt 0.2366
_refine_ls_shift/su_max <0.001
_refine_ls_shift/su_mean <0.001
_refine_ls_structure_factor_coef Fsqd
_refine_ls_weighting_details 'w=1/[\s^2^(Fo^2^)+(0.1285P)^2^+216.8326P] where P=(Fo^2^+2Fc^2^)/3'
_refine_ls_weighting_scheme calc
_refine_ls_wR_factor_gt 0.5669
_refine_ls_wR_factor_ref 0.5761
_reflns_Friedel_coverage 0.000
_reflns_number_gt 9995
_reflns_number_total 13524
_reflns_threshold_expression 'I > 2\s(I)'
_cod_data_source_file jo9b00939_si_004.cif
_cod_data_source_block exp_5215
_cod_depositor_comments
;
The following automatic conversions were performed:

data item '_chemical_melting_point' value '195-197' was changed to
'196.0(10)' -- the average value was taken and precision was
estimated.

Automatic conversion script
Id: cif_fix_values 6909 2019-04-08 15:41:33Z antanas 
;
_cod_original_sg_symbol_H-M 'P 21/c'
_cod_database_code 4034637
_shelx_shelxl_version_number 2014/7
_shelx_space_group_comment
;
The symmetry employed for this shelxl refinement is uniquely defined
by the following loop, which should always be used as a source of
symmetry information in preference to the above space-group names.
They are only intended as comments.
;

loop_
_space_group_symop_operation_xyz
'x, y, z'
'-x, y+1/2, -z+1/2'
'-x, -y, -z'
'x, -y-1/2, z-1/2'

loop_
_atom_site_label
_atom_site_type_symbol
_atom_site_fract_x
_atom_site_fract_y
_atom_site_fract_z
_atom_site_U_iso_or_equiv
_atom_site_adp_type
_atom_site_occupancy
_atom_site_site_symmetry_order
_atom_site_calc_flag
_atom_site_refinement_flags_posn
_atom_site_refinement_flags_adp
O15B O 0.2805(6) 0.3035(4) 0.1296(3) 0.0224(15) Uani 1 1 d . .
H1 H 0.3034 0.3402 0.1510 0.034 Uiso 1 1 calc R U
O4B O 0.1865(6) 0.0955(5) -0.0326(3) 0.0292(18) Uani 1 1 d . .
O3B O 0.1225(6) -0.0311(5) 0.0228(4) 0.0289(17) Uani 1 1 d . .
O4A O -0.1512(6) 0.0224(5) 0.2210(4) 0.035(2) Uani 1 1 d . .
O3A O -0.1417(5) -0.0202(5) 0.3338(4) 0.0250(16) Uani 1 1 d . .
C6B C 0.2219(7) 0.1647(5) 0.1283(4) 0.0164(17) Uani 1 1 d . .
C5B C 0.2222(7) 0.1650(6) 0.0646(4) 0.0188(18) Uani 1 1 d . .
H11 H 0.2464 0.2103 0.0447 0.023 Uiso 1 1 calc R U
C7B C 0.1853(7) 0.0943(6) 0.2271(5) 0.0179(18) Uani 1 1 d . .
C16A C -0.1393(8) -0.0400(7) 0.3979(6) 0.028(2) Uani 1 1 d . .
H26A H -0.1017 -0.0881 0.4049 0.043 Uiso 1 1 calc R U
H26B H -0.2016 -0.0502 0.4106 0.043 Uiso 1 1 calc R U
H26C H -0.1129 0.0052 0.4208 0.043 Uiso 1 1 calc R U
C15A C 0.1877(8) 0.0846(6) 0.4237(5) 0.023(2) Uani 1 1 d . .
H29A H 0.1387 0.1186 0.4398 0.028 Uiso 1 1 calc R U
H29B H 0.1855 0.0306 0.4423 0.028 Uiso 1 1 calc R U
C13B C 0.5210(7) 0.1150(6) 0.2317(5) 0.023(2) Uani 1 1 d . .
H31 H 0.5748 0.0875 0.2453 0.028 Uiso 1 1 calc R U
C8A C 0.2573(7) 0.1111(5) 0.3277(4) 0.0164(17) Uani 1 1 d . .
C8B C 0.2625(7) 0.1124(5) 0.2626(4) 0.0184(18) Uani 1 1 d . .
C3B C 0.1538(7) 0.0308(6) 0.0611(5) 0.0204(19) Uani 1 1 d . .
C7A C 0.1797(6) 0.0793(6) 0.3545(4) 0.0161(17) Uani 1 1 d . .
C9A C 0.3220(7) 0.1421(6) 0.3771(4) 0.0178(18) Uani 1 1 d . .
C9B C 0.3535(7) 0.1344(6) 0.2353(4) 0.0184(18) Uani 1 1 d . .
C15B C 0.2675(7) 0.2321(6) 0.1658(4) 0.0159(17) Uani 1 1 d . .
H50 H 0.2283 0.2457 0.2001 0.019 Uiso 1 1 calc R U
C10B C 0.3580(7) 0.1973(5) 0.1896(4) 0.0161(17) Uani 1 1 d . .
C1A C 0.0986(7) 0.0679(6) 0.2551(5) 0.0198(19) Uani 1 1 d . .
C6A C 0.0128(7) 0.0582(6) 0.2204(5) 0.021(2) Uani 1 1 d . .
H68 H 0.0105 0.0705 0.1789 0.025 Uiso 1 1 calc R U
C4B C 0.1878(7) 0.1000(6) 0.0304(5) 0.0199(19) Uani 1 1 d . .
C3A C 0.0201(7) 0.0220(6) 0.3464(5) 0.0209(19) Uani 1 1 d . .
H71 H 0.0231 0.0090 0.3878 0.025 Uiso 1 1 calc R U
C2A C 0.1002(6) 0.0547(6) 0.3187(5) 0.0182(18) Uani 1 1 d . .
C1B C 0.1872(6) 0.0967(6) 0.1592(5) 0.0179(18) Uani 1 1 d . .
C14B C 0.4334(7) 0.0944(6) 0.2546(5) 0.0187(18) Uani 1 1 d . .
H105 H 0.4297 0.0527 0.2834 0.022 Uiso 1 1 calc R U
C13A C 0.4464(7) 0.2138(7) 0.4312(5) 0.023(2) Uani 1 1 d . .
H108 H 0.4999 0.2461 0.4306 0.028 Uiso 1 1 calc R U
C4A C -0.0616(7) 0.0093(6) 0.3130(5) 0.022(2) Uani 1 1 d . .
C5A C -0.0656(8) 0.0312(6) 0.2475(6) 0.025(2) Uani 1 1 d . .
C11B C 0.4455(7) 0.2157(6) 0.1671(4) 0.0201(19) Uani 1 1 d . .
H118 H 0.4499 0.2553 0.1367 0.024 Uiso 1 1 calc R U
C2B C 0.1543(8) 0.0302(6) 0.1225(5) 0.023(2) Uani 1 1 d . .
H119 H 0.1319 -0.0162 0.1419 0.027 Uiso 1 1 calc R U
C12B C 0.5254(7) 0.1769(6) 0.1884(5) 0.022(2) Uani 1 1 d . .
H131 H 0.5829 0.1924 0.1738 0.027 Uiso 1 1 calc R U
C14A C 0.4029(7) 0.1872(7) 0.3759(4) 0.0208(19) Uani 1 1 d . .
H133 H 0.4288 0.2002 0.3388 0.025 Uiso 1 1 calc R U
C12A C 0.4088(9) 0.1914(7) 0.4875(5) 0.029(2) Uani 1 1 d . .
H135 H 0.4408 0.2046 0.5239 0.035 Uiso 1 1 calc R U
C11A C 0.3252(8) 0.1501(7) 0.4890(5) 0.024(2) Uani 1 1 d . .
H137 H 0.2976 0.1398 0.5260 0.029 Uiso 1 1 calc R U
C10A C 0.2819(8) 0.1236(6) 0.4335(5) 0.023(2) Uani 1 1 d . .
C17A C -0.1572(10) 0.0429(10) 0.1567(7) 0.050(4) Uani 1 1 d . .
H14A H -0.1404 0.0994 0.1514 0.076 Uiso 1 1 calc R U
H14B H -0.2199 0.0342 0.1411 0.076 Uiso 1 1 calc R U
H14C H -0.1152 0.0086 0.1350 0.076 Uiso 1 1 calc R U
C16B C 0.0776(10) -0.0979(8) 0.0506(7) 0.041(3) Uani 1 1 d . .
H14D H 0.1213 -0.1260 0.0774 0.062 Uiso 1 1 calc R U
H14E H 0.0544 -0.1351 0.0196 0.062 Uiso 1 1 calc R U
H14F H 0.0265 -0.0779 0.0736 0.062 Uiso 1 1 calc R U
C17B C 0.2215(9) 0.1628(8) -0.0643(5) 0.033(3) Uani 1 1 d . .
H15A H 0.1942 0.2124 -0.0495 0.049 Uiso 1 1 calc R U
H15B H 0.2061 0.1569 -0.1072 0.049 Uiso 1 1 calc R U
H15C H 0.2881 0.1651 -0.0581 0.049 Uiso 1 1 calc R U
O3C O 0.3821(5) 0.4774(4) 0.1204(3) 0.0193(14) Uani 1 1 d . .
O4C O 0.3517(4) 0.4184(4) 0.2254(3) 0.0174(13) Uani 1 1 d . .
O15D O 0.7620(5) 0.1310(4) 0.3600(3) 0.0207(14) Uani 1 1 d . .
H8 H 0.7669 0.0903 0.3383 0.031 Uiso 1 1 calc R U
O3D O 0.5929(5) 0.4609(4) 0.4567(3) 0.0231(15) Uani 1 1 d . .
O4D O 0.6391(5) 0.3177(5) 0.5127(3) 0.0250(16) Uani 1 1 d . .
C14C C 0.9357(7) 0.2768(7) 0.1313(5) 0.022(2) Uani 1 1 d . .
H3 H 0.9551 0.2578 0.1698 0.027 Uiso 1 1 calc R U
C6C C 0.6073(6) 0.3762(5) 0.2220(4) 0.0152(17) Uani 1 1 d . .
C2C C 0.5423(6) 0.4292(5) 0.1230(4) 0.0146(17) Uani 1 1 d . .
H6 H 0.5515 0.4446 0.0828 0.017 Uiso 1 1 calc R U
C7 C 0.5605(9) 0.5337(7) 0.4263(5) 0.026(2) Uani 1 1 d . .
H7A H 0.6110 0.5584 0.4053 0.040 Uiso 1 1 calc R U
H7B H 0.5376 0.5717 0.4557 0.040 Uiso 1 1 calc R U
H7C H 0.5110 0.5199 0.3973 0.040 Uiso 1 1 calc R U
C16C C 0.4000(8) 0.5254(7) 0.0671(5) 0.024(2) Uani 1 1 d . .
H9A H 0.4492 0.5638 0.0765 0.036 Uiso 1 1 calc R U
H9B H 0.3444 0.5547 0.0545 0.036 Uiso 1 1 calc R U
H9C H 0.4182 0.4897 0.0347 0.036 Uiso 1 1 calc R U
C15D C 0.7563(7) 0.2025(5) 0.3229(4) 0.0156(17) Uani 1 1 d . .
H10 H 0.7234 0.1898 0.2840 0.019 Uiso 1 1 calc R U
C2D C 0.6406(6) 0.4069(6) 0.3582(4) 0.0156(17) Uani 1 1 d . .
H12 H 0.6242 0.4552 0.3379 0.019 Uiso 1 1 calc R U
C14D C 0.9367(7) 0.3457(6) 0.2628(4) 0.0165(17) Uani 1 1 d . .
H13 H 0.9385 0.3901 0.2361 0.020 Uiso 1 1 calc R U
C1C C 0.6166(6) 0.3935(5) 0.1583(4) 0.0154(17) Uani 1 1 d . .
C5D C 0.6938(7) 0.2637(6) 0.4200(4) 0.0177(18) Uani 1 1 d . .
H20 H 0.7134 0.2169 0.4411 0.021 Uiso 1 1 calc R U
C7D C 0.6856(7) 0.3479(6) 0.2577(4) 0.0166(17) Uani 1 1 d . .
C6D C 0.7038(6) 0.2683(6) 0.3566(4) 0.0147(17) Uani 1 1 d . .
C8C C 0.7758(6) 0.3391(6) 0.1658(4) 0.0146(16) Uani 1 1 d . .
C4C C 0.4445(6) 0.4124(6) 0.2104(4) 0.0155(17) Uani 1 1 d . .
C9D C 0.8537(7) 0.3047(6) 0.2684(4) 0.0157(17) Uani 1 1 d . .
C1D C 0.6771(6) 0.3401(5) 0.3252(4) 0.0132(16) Uani 1 1 d . .
C3D C 0.6292(7) 0.4008(6) 0.4209(4) 0.0182(18) Uani 1 1 d . .
C8D C 0.7705(7) 0.3298(5) 0.2311(4) 0.0159(17) Uani 1 1 d . .
C12D C 1.0147(7) 0.2575(6) 0.3357(5) 0.022(2) Uani 1 1 d . .
H60 H 1.0683 0.2404 0.3573 0.027 Uiso 1 1 calc R U
C15C C 0.7237(7) 0.3773(7) 0.0663(4) 0.0184(18) Uani 1 1 d . .
H65A H 0.6807 0.3435 0.0419 0.022 Uiso 1 1 calc R U
H65B H 0.7204 0.4333 0.0514 0.022 Uiso 1 1 calc R U
C7C C 0.7026(7) 0.3731(5) 0.1324(4) 0.0164(17) Uani 1 1 d . .
C5C C 0.5160(6) 0.3837(6) 0.2446(4) 0.0162(17) Uani 1 1 d . .
H72 H 0.5058 0.3681 0.2846 0.019 Uiso 1 1 calc R U
C9C C 0.8512(6) 0.3172(6) 0.1235(4) 0.0140(16) Uani 1 1 d . .
C10D C 0.8509(6) 0.2395(6) 0.3110(4) 0.0151(17) Uani 1 1 d . .
C11D C 0.9312(7) 0.2171(6) 0.3434(4) 0.0172(18) Uani 1 1 d . .
H100 H 0.9291 0.1738 0.3711 0.021 Uiso 1 1 calc R U
C11C C 0.8771(7) 0.3344(6) 0.0156(4) 0.0206(19) Uani 1 1 d . .
H104 H 0.8578 0.3536 -0.0228 0.025 Uiso 1 1 calc R U
C13D C 1.0188(7) 0.3239(6) 0.2955(5) 0.0202(19) Uani 1 1 d . .
H107 H 1.0741 0.3526 0.2905 0.024 Uiso 1 1 calc R U
C3C C 0.4574(7) 0.4412(6) 0.1477(5) 0.0182(18) Uani 1 1 d . .
C10C C 0.8208(7) 0.3447(6) 0.0647(4) 0.0159(17) Uani 1 1 d . .
C12C C 0.9632(7) 0.2950(7) 0.0236(5) 0.024(2) Uani 1 1 d . .
H120 H 1.0021 0.2888 -0.0091 0.029 Uiso 1 1 calc R U
C122 C 0.7017(10) 0.3609(9) 0.5529(5) 0.038(3) Uani 1 1 d . .
H12A H 0.7647 0.3449 0.5452 0.056 Uiso 1 1 calc R U
H12B H 0.6880 0.3481 0.5944 0.056 Uiso 1 1 calc R U
H12C H 0.6948 0.4189 0.5463 0.056 Uiso 1 1 calc R U
C4D C 0.6550(7) 0.3284(6) 0.4512(4) 0.0194(19) Uani 1 1 d . .
C17C C 0.3319(7) 0.3913(7) 0.2855(5) 0.024(2) Uani 1 1 d . .
H14G H 0.3447 0.3336 0.2891 0.036 Uiso 1 1 calc R U
H14H H 0.2673 0.4012 0.2931 0.036 Uiso 1 1 calc R U
H14I H 0.3704 0.4208 0.3149 0.036 Uiso 1 1 calc R U
C13C C 0.9907(7) 0.2648(7) 0.0820(5) 0.023(2) Uani 1 1 d . .
H148 H 1.0468 0.2364 0.0871 0.028 Uiso 1 1 calc R U

loop_
_atom_site_aniso_label
_atom_site_aniso_U_11
_atom_site_aniso_U_22
_atom_site_aniso_U_33
_atom_site_aniso_U_23
_atom_site_aniso_U_13
_atom_site_aniso_U_12
O15B 0.034(4) 0.014(3) 0.019(3) 0.004(3) -0.003(3) -0.003(3)
O4B 0.044(5) 0.028(4) 0.015(3) -0.003(3) -0.005(3) -0.008(4)
O3B 0.039(5) 0.023(4) 0.024(4) -0.009(3) 0.001(3) -0.008(3)
O4A 0.033(4) 0.029(4) 0.041(5) 0.012(4) -0.012(4) -0.002(4)
O3A 0.018(3) 0.019(4) 0.038(4) 0.000(3) 0.005(3) -0.008(3)
C6B 0.023(4) 0.008(4) 0.018(4) 0.002(3) 0.001(3) -0.001(3)
C5B 0.024(5) 0.015(4) 0.017(4) -0.001(3) 0.000(3) -0.003(4)
C7B 0.018(4) 0.010(4) 0.026(5) -0.001(3) 0.007(4) 0.003(3)
C16A 0.023(5) 0.017(5) 0.046(7) 0.007(4) 0.006(5) 0.001(4)
C15A 0.027(5) 0.017(5) 0.025(5) 0.000(4) 0.006(4) -0.005(4)
C13B 0.019(5) 0.015(4) 0.034(6) -0.004(4) 0.001(4) -0.002(4)
C8A 0.019(4) 0.008(4) 0.022(4) 0.003(3) 0.002(3) 0.003(3)
C8B 0.029(5) 0.005(4) 0.021(4) 0.004(3) -0.004(4) 0.001(3)
C3B 0.023(5) 0.014(4) 0.023(5) -0.006(4) -0.002(4) 0.000(4)
C7A 0.016(4) 0.009(4) 0.023(4) -0.003(3) 0.006(3) 0.004(3)
C9A 0.024(5) 0.012(4) 0.018(4) 0.000(3) 0.002(3) 0.005(3)
C9B 0.026(5) 0.011(4) 0.017(4) -0.003(3) 0.001(4) 0.003(4)
C15B 0.018(4) 0.012(4) 0.018(4) 0.003(3) 0.003(3) 0.000(3)
C10B 0.019(4) 0.008(4) 0.021(4) 0.000(3) 0.001(3) -0.005(3)
C1A 0.020(4) 0.011(4) 0.029(5) -0.005(4) -0.001(4) 0.004(3)
C6A 0.022(5) 0.011(4) 0.030(5) 0.001(4) -0.008(4) 0.002(4)
C4B 0.024(5) 0.015(4) 0.021(5) -0.005(4) 0.002(4) -0.001(4)
C3A 0.016(4) 0.016(4) 0.031(5) 0.004(4) 0.004(4) -0.002(4)
C2A 0.015(4) 0.008(4) 0.032(5) -0.001(3) 0.002(4) 0.005(3)
C1B 0.015(4) 0.014(4) 0.026(5) 0.001(4) 0.006(3) 0.000(3)
C14B 0.020(4) 0.014(4) 0.022(5) -0.001(3) 0.002(4) 0.003(3)
C13A 0.021(5) 0.020(5) 0.028(5) -0.004(4) -0.006(4) 0.001(4)
C4A 0.022(5) 0.014(4) 0.031(5) -0.004(4) 0.004(4) -0.008(4)
C5A 0.027(5) 0.010(4) 0.038(6) 0.001(4) -0.001(4) 0.010(4)
C11B 0.030(5) 0.015(4) 0.015(4) -0.006(3) 0.002(4) -0.009(4)
C2B 0.028(5) 0.016(5) 0.025(5) 0.001(4) 0.005(4) -0.006(4)
C12B 0.025(5) 0.015(4) 0.028(5) -0.004(4) 0.008(4) -0.003(4)
C14A 0.024(5) 0.026(5) 0.013(4) -0.005(4) -0.005(3) -0.002(4)
C12A 0.038(6) 0.027(6) 0.022(5) -0.009(4) -0.011(4) 0.002(5)
C11A 0.037(6) 0.020(5) 0.016(4) -0.002(4) 0.003(4) 0.001(4)
C10A 0.034(6) 0.018(5) 0.018(5) -0.001(4) 0.002(4) -0.003(4)
C17A 0.041(7) 0.052(9) 0.056(9) 0.037(7) -0.029(7) -0.023(6)
C16B 0.053(8) 0.023(6) 0.048(8) -0.010(5) 0.010(6) -0.023(6)
C17B 0.046(7) 0.039(7) 0.013(5) -0.001(4) -0.005(4) -0.009(6)
O3C 0.022(3) 0.013(3) 0.022(3) 0.004(3) -0.005(3) 0.005(3)
O4C 0.011(3) 0.019(3) 0.022(3) 0.004(3) 0.002(2) 0.007(2)
O15D 0.027(4) 0.012(3) 0.023(3) 0.004(3) 0.001(3) 0.002(3)
O3D 0.033(4) 0.018(3) 0.019(3) 0.001(3) 0.006(3) 0.008(3)
O4D 0.030(4) 0.030(4) 0.016(3) 0.004(3) 0.003(3) -0.001(3)
C14C 0.021(5) 0.026(5) 0.019(5) -0.001(4) 0.000(4) 0.000(4)
C6C 0.018(4) 0.006(4) 0.022(4) -0.001(3) 0.001(3) 0.002(3)
C2C 0.019(4) 0.010(4) 0.013(4) -0.001(3) -0.005(3) 0.003(3)
C7 0.042(6) 0.018(5) 0.019(5) 0.000(4) 0.005(4) 0.013(4)
C16C 0.029(5) 0.021(5) 0.021(5) 0.006(4) -0.002(4) 0.008(4)
C15D 0.021(4) 0.008(4) 0.018(4) 0.004(3) 0.005(3) 0.003(3)
C2D 0.019(4) 0.012(4) 0.015(4) 0.001(3) -0.002(3) 0.003(3)
C14D 0.019(4) 0.011(4) 0.019(4) 0.000(3) 0.001(3) 0.008(3)
C1C 0.014(4) 0.010(4) 0.022(4) 0.003(3) -0.003(3) 0.001(3)
C5D 0.019(4) 0.014(4) 0.020(4) 0.000(3) 0.004(3) 0.000(3)
C7D 0.021(4) 0.012(4) 0.016(4) -0.001(3) -0.002(3) 0.001(3)
C6D 0.018(4) 0.011(4) 0.015(4) 0.006(3) -0.001(3) 0.002(3)
C8C 0.017(4) 0.014(4) 0.014(4) -0.001(3) 0.001(3) 0.003(3)
C4C 0.015(4) 0.010(4) 0.022(4) 0.000(3) 0.005(3) 0.002(3)
C9D 0.019(4) 0.011(4) 0.017(4) 0.000(3) -0.002(3) 0.002(3)
C1D 0.012(4) 0.012(4) 0.016(4) 0.004(3) -0.001(3) -0.004(3)
C3D 0.025(5) 0.011(4) 0.019(4) -0.002(3) 0.005(4) -0.001(3)
C8D 0.018(4) 0.007(4) 0.022(4) 0.001(3) -0.001(3) 0.002(3)
C12D 0.022(5) 0.019(5) 0.025(5) 0.007(4) -0.007(4) 0.008(4)
C15C 0.019(4) 0.026(5) 0.009(4) 0.004(3) -0.003(3) 0.005(4)
C7C 0.025(5) 0.007(4) 0.018(4) -0.001(3) 0.003(3) 0.003(3)
C5C 0.018(4) 0.011(4) 0.020(4) 0.002(3) 0.000(3) 0.002(3)
C9C 0.021(4) 0.015(4) 0.005(3) 0.001(3) -0.003(3) 0.005(3)
C10D 0.015(4) 0.013(4) 0.017(4) -0.002(3) 0.004(3) -0.003(3)
C11D 0.022(5) 0.015(4) 0.014(4) 0.003(3) 0.000(3) 0.006(3)
C11C 0.029(5) 0.023(5) 0.010(4) -0.003(3) 0.003(3) 0.001(4)
C13D 0.015(4) 0.008(4) 0.038(6) 0.003(4) -0.004(4) 0.000(3)
C3C 0.016(4) 0.014(4) 0.024(5) -0.004(3) -0.005(3) 0.009(3)
C10C 0.021(4) 0.016(4) 0.011(4) 0.000(3) 0.000(3) 0.000(3)
C12C 0.022(5) 0.029(5) 0.023(5) -0.004(4) 0.007(4) -0.003(4)
C122 0.055(8) 0.040(7) 0.018(5) 0.008(5) -0.002(5) 0.000(6)
C4D 0.026(5) 0.016(4) 0.017(4) 0.003(3) 0.006(4) 0.003(4)
C17C 0.023(5) 0.026(5) 0.022(5) 0.000(4) 0.001(4) 0.008(4)
C13C 0.021(5) 0.020(5) 0.029(5) -0.001(4) 0.003(4) 0.006(4)

loop_
_atom_type_symbol
_atom_type_description
_atom_type_scat_dispersion_real
_atom_type_scat_dispersion_imag
_atom_type_scat_source
C C 0.0033 0.0016 'International Tables Vol C Tables 4.2.6.8 and 6.1.1.4'
H H 0.0000 0.0000 'International Tables Vol C Tables 4.2.6.8 and 6.1.1.4'
N N 0.0061 0.0033 'International Tables Vol C Tables 4.2.6.8 and 6.1.1.4'
O O 0.0106 0.0060 'International Tables Vol C Tables 4.2.6.8 and 6.1.1.4'

loop_
_geom_angle_atom_site_label_1
_geom_angle_atom_site_label_2
_geom_angle_atom_site_label_3
_geom_angle
C15B O15B H1 109.5
C4B O4B C17B 117.5(8)
C3B O3B C16B 116.5(9)
C5A O4A C17A 114.5(10)
C4A O3A C16A 114.9(9)
C5B C6B C1B 120.0(9)
C5B C6B C15B 121.7(8)
C1B C6B C15B 117.9(8)
C4B C5B C6B 121.9(9)
C4B C5B H11 119.1
C6B C5B H11 119.1
C8B C7B C1A 120.4(9)
C8B C7B C1B 121.3(9)
C1A C7B C1B 118.2(9)
O3A C16A H26A 109.5
O3A C16A H26B 109.5
H26A C16A H26B 109.5
O3A C16A H26C 109.5
H26A C16A H26C 109.5
H26B C16A H26C 109.5
C10A C15A C7A 101.7(8)
C10A C15A H29A 111.4
C7A C15A H29A 111.4
C10A C15A H29B 111.4
C7A C15A H29B 111.4
H29A C15A H29B 109.3
C12B C13B C14B 118.6(10)
C12B C13B H31 120.7
C14B C13B H31 120.7
C7A C8A C8B 120.2(9)
C7A C8A C9A 108.0(8)
C8B C8A C9A 131.8(9)
C7B C8B C8A 119.7(9)
C7B C8B C9B 121.8(9)
C8A C8B C9B 118.6(9)
C2B C3B O3B 126.3(10)
C2B C3B C4B 119.6(9)
O3B C3B C4B 114.0(9)
C8A C7A C2A 121.1(9)
C8A C7A C15A 111.8(8)
C2A C7A C15A 126.8(9)
C14A C9A C10A 120.0(9)
C14A C9A C8A 132.2(9)
C10A C9A C8A 107.5(9)
C14B C9B C10B 119.7(9)
C14B C9B C8B 119.6(9)
C10B C9B C8B 120.7(9)
O15B C15B C10B 112.0(8)
O15B C15B C6B 110.8(8)
C10B C15B C6B 105.6(8)
O15B C15B H50 109.5
C10B C15B H50 109.5
C6B C15B H50 109.5
C11B C10B C9B 117.6(9)
C11B C10B C15B 125.2(9)
C9B C10B C15B 117.0(8)
C2A C1A C6A 119.4(9)
C2A C1A C7B 118.4(9)
C6A C1A C7B 122.2(10)
C5A C6A C1A 120.8(10)
C5A C6A H68 119.6
C1A C6A H68 119.6
C5B C4B O4B 125.2(9)
C5B C4B C3B 118.6(9)
O4B C4B C3B 116.2(9)
C4A C3A C2A 121.0(10)
C4A C3A H71 119.5
C2A C3A H71 119.5
C1A C2A C7A 119.1(9)
C1A C2A C3A 119.7(9)
C7A C2A C3A 121.0(9)
C6B C1B C2B 116.6(9)
C6B C1B C7B 121.6(9)
C2B C1B C7B 121.8(9)
C9B C14B C13B 121.5(10)
C9B C14B H105 119.2
C13B C14B H105 119.2
C14A C13A C12A 120.0(10)
C14A C13A H108 120.0
C12A C13A H108 120.0
O3A C4A C3A 126.7(10)
O3A C4A C5A 114.4(9)
C3A C4A C5A 118.9(9)
O4A C5A C6A 126.9(11)
O4A C5A C4A 113.3(10)
C6A C5A C4A 119.8(10)
C12B C11B C10B 121.9(10)
C12B C11B H118 119.0
C10B C11B H118 119.0
C3B C2B C1B 123.3(9)
C3B C2B H119 118.3
C1B C2B H119 118.3
C11B C12B C13B 120.6(10)
C11B C12B H131 119.7
C13B C12B H131 119.7
C9A C14A C13A 119.6(10)
C9A C14A H133 120.2
C13A C14A H133 120.2
C11A C12A C13A 120.4(10)
C11A C12A H135 119.8
C13A C12A H135 119.8
C12A C11A C10A 119.1(10)
C12A C11A H137 120.5
C10A C11A H137 120.5
C11A C10A C9A 120.5(10)
C11A C10A C15A 128.2(10)
C9A C10A C15A 110.9(9)
O4A C17A H14A 109.5
O4A C17A H14B 109.5
H14A C17A H14B 109.5
O4A C17A H14C 109.5
H14A C17A H14C 109.5
H14B C17A H14C 109.5
O3B C16B H14D 109.5
O3B C16B H14E 109.5
H14D C16B H14E 109.5
O3B C16B H14F 109.5
H14D C16B H14F 109.5
H14E C16B H14F 109.5
O4B C17B H15A 109.5
O4B C17B H15B 109.5
H15A C17B H15B 109.5
O4B C17B H15C 109.5
H15A C17B H15C 109.5
H15B C17B H15C 109.5
C3C O3C C16C 115.7(8)
C4C O4C C17C 115.0(7)
C15D O15D H8 109.5
C3D O3D C7 116.7(8)
C4D O4D C122 114.7(9)
C13C C14C C9C 119.6(9)
C13C C14C H3 120.2
C9C C14C H3 120.2
C5C C6C C7D 123.7(9)
C5C C6C C1C 116.1(8)
C7D C6C C1C 120.0(8)
C3C C2C C1C 120.3(9)
C3C C2C H6 119.8
C1C C2C H6 119.8
O3D C7 H7A 109.5
O3D C7 H7B 109.5
H7A C7 H7B 109.5
O3D C7 H7C 109.5
H7A C7 H7C 109.5
H7B C7 H7C 109.5
O3C C16C H9A 109.5
O3C C16C H9B 109.5
H9A C16C H9B 109.5
O3C C16C H9C 109.5
H9A C16C H9C 109.5
H9B C16C H9C 109.5
O15D C15D C10D 113.0(8)
O15D C15D C6D 108.6(7)
C10D C15D C6D 105.4(7)
O15D C15D H10 109.9
C10D C15D H10 109.9
C6D C15D H10 109.9
C3D C2D C1D 120.5(8)
C3D C2D H12 119.7
C1D C2D H12 119.7
C9D C14D C13D 123.1(9)
C9D C14D H13 118.5
C13D C14D H13 118.5
C7C C1C C2C 121.6(9)
C7C C1C C6C 117.2(8)
C2C C1C C6C 121.1(8)
C4D C5D C6D 120.4(9)
C4D C5D H20 119.8
C6D C5D H20 119.8
C8D C7D C6C 121.3(9)
C8D C7D C1D 119.9(8)
C6C C7D C1D 118.7(8)
C5D C6D C1D 119.6(9)
C5D C6D C15D 121.0(8)
C1D C6D C15D 118.7(8)
C7C C8C C8D 120.2(8)
C7C C8C C9C 108.8(8)
C8D C8C C9C 131.0(8)
C5C C4C O4C 128.1(9)
C5C C4C C3C 121.1(8)
O4C C4C C3C 110.7(8)
C14D C9D C10D 118.0(8)
C14D C9D C8D 120.0(8)
C10D C9D C8D 122.0(8)
C6D C1D C2D 119.2(8)
C6D C1D C7D 121.7(8)
C2D C1D C7D 119.1(8)
O3D C3D C2D 125.1(9)
O3D C3D C4D 115.4(8)
C2D C3D C4D 119.4(9)
C7D C8D C8C 118.0(8)
C7D C8D C9D 121.5(9)
C8C C8D C9D 120.4(8)
C11D C12D C13D 120.1(9)
C11D C12D H60 119.9
C13D C12D H60 119.9
C10C C15C C7C 103.2(7)
C10C C15C H65A 111.1
C7C C15C H65A 111.1
C10C C15C H65B 111.1
C7C C15C H65B 111.1
H65A C15C H65B 109.1
C8C C7C C1C 122.7(9)
C8C C7C C15C 110.9(8)
C1C C7C C15C 126.1(9)
C4C C5C C6C 122.3(9)
C4C C5C H72 118.8
C6C C5C H72 118.8
C14C C9C C10C 120.1(8)
C14C C9C C8C 133.4(8)
C10C C9C C8C 106.5(8)
C11D C10D C9D 119.6(8)
C11D C10D C15D 122.8(9)
C9D C10D C15D 117.3(8)
C10D C11D C12D 121.4(9)
C10D C11D H100 119.3
C12D C11D H100 119.3
C10C C11C C12C 119.9(9)
C10C C11C H104 120.0
C12C C11C H104 120.0
C12D C13D C14D 117.7(9)
C12D C13D H107 121.1
C14D C13D H107 121.1
O3C C3C C2C 126.6(9)
O3C C3C C4C 115.3(8)
C2C C3C C4C 118.0(8)
C11C C10C C9C 120.1(9)
C11C C10C C15C 129.4(9)
C9C C10C C15C 110.4(8)
C11C C12C C13C 119.3(9)
C11C C12C H120 120.3
C13C C12C H120 120.3
O4D C122 H12A 109.5
O4D C122 H12B 109.5
H12A C122 H12B 109.5
O4D C122 H12C 109.5
H12A C122 H12C 109.5
H12B C122 H12C 109.5
O4D C4D C5D 117.9(9)
O4D C4D C3D 121.3(9)
C5D C4D C3D 120.7(9)
O4C C17C H14G 109.5
O4C C17C H14H 109.5
H14G C17C H14H 109.5
O4C C17C H14I 109.5
H14G C17C H14I 109.5
H14H C17C H14I 109.5
C14C C13C C12C 120.9(10)
C14C C13C H148 119.6
C12C C13C H148 119.6

loop_
_geom_bond_atom_site_label_1
_geom_bond_atom_site_label_2
_geom_bond_distance
O15B C15B 1.424(11)
O15B H1 0.8200
O4B C4B 1.383(12)
O4B C17B 1.400(14)
O3B C3B 1.375(12)
O3B C16B 1.412(14)
O4A C5A 1.346(13)
O4A C17A 1.445(16)
O3A C4A 1.339(12)
O3A C16A 1.439(14)
C6B C5B 1.395(13)
C6B C1B 1.397(13)
C6B C15B 1.504(13)
C5B C4B 1.377(13)
C5B H11 0.9300
C7B C8B 1.361(14)
C7B C1A 1.470(14)
C7B C1B 1.488(14)
C16A H26A 0.9600
C16A H26B 0.9600
C16A H26C 0.9600
C15A C10A 1.500(15)
C15A C7A 1.518(14)
C15A H29A 0.9700
C15A H29B 0.9700
C13B C12B 1.387(15)
C13B C14B 1.410(14)
C13B H31 0.9300
C8A C7A 1.377(13)
C8A C8B 1.431(13)
C8A C9A 1.487(14)
C8B C9B 1.497(14)
C3B C2B 1.345(14)
C3B C4B 1.407(14)
C7A C2A 1.417(13)
C9A C14A 1.373(14)
C9A C10A 1.414(14)
C9B C14B 1.369(14)
C9B C10B 1.436(13)
C15B C10B 1.492(13)
C15B H50 0.9800
C10B C11B 1.396(13)
C1A C2A 1.408(15)
C1A C6A 1.430(13)
C6A C5A 1.362(15)
C6A H68 0.9300
C3A C4A 1.373(14)
C3A C2A 1.420(13)
C3A H71 0.9300
C1B C2B 1.420(14)
C14B H105 0.9300
C13A C14A 1.411(13)
C13A C12A 1.411(17)
C13A H108 0.9300
C4A C5A 1.478(16)
C11B C12B 1.374(15)
C11B H118 0.9300
C2B H119 0.9300
C12B H131 0.9300
C14A H133 0.9300
C12A C11A 1.375(17)
C12A H135 0.9300
C11A C10A 1.411(14)
C11A H137 0.9300
C17A H14A 0.9600
C17A H14B 0.9600
C17A H14C 0.9600
C16B H14D 0.9600
C16B H14E 0.9600
C16B H14F 0.9600
C17B H15A 0.9600
C17B H15B 0.9600
C17B H15C 0.9600
O3C C3C 1.350(11)
O3C C16C 1.436(12)
O4C C4C 1.385(10)
O4C C17C 1.428(12)
O15D C15D 1.421(11)
O15D H8 0.8200
O3D C3D 1.370(11)
O3D C7 1.429(12)
O4D C4D 1.383(11)
O4D C122 1.420(15)
C14C C13C 1.375(14)
C14C C9C 1.383(13)
C14C H3 0.9300
C6C C5C 1.420(13)
C6C C7D 1.421(13)
C6C C1C 1.433(13)
C2C C3C 1.363(13)
C2C C1C 1.418(12)
C2C H6 0.9300
C7 H7A 0.9600
C7 H7B 0.9600
C7 H7C 0.9600
C16C H9A 0.9600
C16C H9B 0.9600
C16C H9C 0.9600
C15D C10D 1.514(13)
C15D C6D 1.516(13)
C15D H10 0.9800
C2D C3D 1.391(13)
C2D C1D 1.416(13)
C2D H12 0.9300
C14D C9D 1.373(13)
C14D C13D 1.399(13)
C14D H13 0.9300
C1C C7C 1.415(13)
C5D C4D 1.384(13)
C5D C6D 1.402(13)
C5D H20 0.9300
C7D C8D 1.399(13)
C7D C1D 1.493(12)
C6D C1D 1.403(12)
C8C C7C 1.373(13)
C8C C8D 1.442(13)
C8C C9C 1.492(12)
C4C C5C 1.331(13)
C4C C3C 1.468(14)
C9D C10D 1.415(13)
C9D C8D 1.479(13)
C3D C4D 1.396(13)
C12D C11D 1.382(15)
C12D C13D 1.397(14)
C12D H60 0.9300
C15C C10C 1.490(13)
C15C C7C 1.493(13)
C15C H65A 0.9700
C15C H65B 0.9700
C5C H72 0.9300
C9C C10C 1.417(11)
C10D C11D 1.379(13)
C11D H100 0.9300
C11C C10C 1.378(13)
C11C C12C 1.396(15)
C11C H104 0.9300
C13D H107 0.9300
C12C C13C 1.412(15)
C12C H120 0.9300
C122 H12A 0.9600
C122 H12B 0.9600
C122 H12C 0.9600
C17C H14G 0.9600
C17C H14H 0.9600
C17C H14I 0.9600
C13C H148 0.9300

loop_
_geom_torsion_atom_site_label_1
_geom_torsion_atom_site_label_2
_geom_torsion_atom_site_label_3
_geom_torsion_atom_site_label_4
_geom_torsion
C1B C6B C5B C4B 1.0(15)
C15B C6B C5B C4B 174.3(9)
C1A C7B C8B C8A -4.4(13)
C1B C7B C8B C8A 178.6(8)
C1A C7B C8B C9B 176.2(8)
C1B C7B C8B C9B -0.9(14)
C7A C8A C8B C7B 10.4(13)
C9A C8A C8B C7B -167.0(9)
C7A C8A C8B C9B -170.1(8)
C9A C8A C8B C9B 12.5(15)
C16B O3B C3B C2B 7.2(17)
C16B O3B C3B C4B -172.8(11)
C8B C8A C7A C2A -6.2(13)
C9A C8A C7A C2A 171.8(8)
C8B C8A C7A C15A -179.4(8)
C9A C8A C7A C15A -1.4(11)
C10A C15A C7A C8A -0.5(11)
C10A C15A C7A C2A -173.2(9)
C7A C8A C9A C14A -171.5(10)
C8B C8A C9A C14A 6.2(18)
C7A C8A C9A C10A 2.9(11)
C8B C8A C9A C10A -179.4(10)
C7B C8B C9B C14B -129.1(10)
C8A C8B C9B C14B 51.5(12)
C7B C8B C9B C10B 51.3(13)
C8A C8B C9B C10B -128.1(10)
C5B C6B C15B O15B 19.2(13)
C1B C6B C15B O15B -167.4(8)
C5B C6B C15B C10B -102.2(10)
C1B C6B C15B C10B 71.1(11)
C14B C9B C10B C11B -0.8(13)
C8B C9B C10B C11B 178.8(8)
C14B C9B C10B C15B 173.6(9)
C8B C9B C10B C15B -6.8(13)
O15B C15B C10B C11B -17.0(13)
C6B C15B C10B C11B 103.7(10)
O15B C15B C10B C9B 169.2(8)
C6B C15B C10B C9B -70.2(10)
C8B C7B C1A C2A -5.7(13)
C1B C7B C1A C2A 171.4(8)
C8B C7B C1A C6A 172.1(9)
C1B C7B C1A C6A -10.8(13)
C2A C1A C6A C5A -4.3(14)
C7B C1A C6A C5A 177.9(9)
C6B C5B C4B O4B -179.4(10)
C6B C5B C4B C3B -1.8(15)
C17B O4B C4B C5B -1.2(16)
C17B O4B C4B C3B -178.8(10)
C2B C3B C4B C5B 1.1(15)
O3B C3B C4B C5B -179.0(9)
C2B C3B C4B O4B 178.9(10)
O3B C3B C4B O4B -1.2(14)
C6A C1A C2A C7A -168.0(8)
C7B C1A C2A C7A 9.8(13)
C6A C1A C2A C3A 7.9(13)
C7B C1A C2A C3A -174.3(9)
C8A C7A C2A C1A -4.0(13)
C15A C7A C2A C1A 168.1(9)
C8A C7A C2A C3A -179.9(9)
C15A C7A C2A C3A -7.7(14)
C4A C3A C2A C1A -5.4(15)
C4A C3A C2A C7A 170.5(9)
C5B C6B C1B C2B 0.4(14)
C15B C6B C1B C2B -173.1(9)
C5B C6B C1B C7B -179.7(9)
C15B C6B C1B C7B 6.8(14)
C8B C7B C1B C6B -50.5(13)
C1A C7B C1B C6B 132.4(10)
C8B C7B C1B C2B 129.4(10)
C1A C7B C1B C2B -47.7(13)
C10B C9B C14B C13B 1.7(14)
C8B C9B C14B C13B -177.9(9)
C12B C13B C14B C9B -0.3(15)
C16A O3A C4A C3A 0.0(15)
C16A O3A C4A C5A -178.6(9)
C2A C3A C4A O3A -179.3(9)
C2A C3A C4A C5A -0.7(15)
C17A O4A C5A C6A 1.2(17)
C17A O4A C5A C4A -179.6(11)
C1A C6A C5A O4A 177.3(10)
C1A C6A C5A C4A -1.8(14)
O3A C4A C5A O4A 3.9(13)
C3A C4A C5A O4A -174.8(9)
O3A C4A C5A C6A -176.9(9)
C3A C4A C5A C6A 4.4(15)
C9B C10B C11B C12B -1.5(14)
C15B C10B C11B C12B -175.3(9)
O3B C3B C2B C1B -179.6(10)
C4B C3B C2B C1B 0.4(16)
C6B C1B C2B C3B -1.1(15)
C7B C1B C2B C3B 179.0(10)
C10B C11B C12B C13B 2.9(15)
C14B C13B C12B C11B -2.0(15)
C10A C9A C14A C13A 1.0(15)
C8A C9A C14A C13A 174.8(10)
C12A C13A C14A C9A 2.4(16)
C14A C13A C12A C11A -6.0(17)
C13A C12A C11A C10A 6.0(17)
C12A C11A C10A C9A -2.5(16)
C12A C11A C10A C15A -174.1(11)
C14A C9A C10A C11A -1.0(16)
C8A C9A C10A C11A -176.2(9)
C14A C9A C10A C15A 171.9(9)
C8A C9A C10A C15A -3.3(11)
C7A C15A C10A C11A 174.6(10)
C7A C15A C10A C9A 2.4(11)
C3C C2C C1C C7C 174.0(9)
C3C C2C C1C C6C -5.9(14)
C5C C6C C1C C7C -169.5(8)
C7D C6C C1C C7C 6.3(13)
C5C C6C C1C C2C 10.3(13)
C7D C6C C1C C2C -173.9(8)
C5C C6C C7D C8D 170.2(9)
C1C C6C C7D C8D -5.3(14)
C5C C6C C7D C1D -11.9(13)
C1C C6C C7D C1D 172.7(8)
C4D C5D C6D C1D 2.1(14)
C4D C5D C6D C15D 172.7(9)
O15D C15D C6D C5D 18.9(12)
C10D C15D C6D C5D -102.5(10)
O15D C15D C6D C1D -170.4(8)
C10D C15D C6D C1D 68.2(11)
C17C O4C C4C C5C 1.0(14)
C17C O4C C4C C3C 179.6(8)
C13D C14D C9D C10D 2.6(14)
C13D C14D C9D C8D -178.3(9)
C5D C6D C1D C2D 0.1(13)
C15D C6D C1D C2D -170.7(8)
C5D C6D C1D C7D -179.5(9)
C15D C6D C1D C7D 9.7(13)
C3D C2D C1D C6D -1.5(14)
C3D C2D C1D C7D 178.1(9)
C8D C7D C1D C6D -51.6(13)
C6C C7D C1D C6D 130.4(9)
C8D C7D C1D C2D 128.8(9)
C6C C7D C1D C2D -49.2(12)
C7 O3D C3D C2D 3.1(15)
C7 O3D C3D C4D -176.2(9)
C1D C2D C3D O3D -178.6(9)
C1D C2D C3D C4D 0.7(14)
C6C C7D C8D C8C -1.4(13)
C1D C7D C8D C8C -179.3(8)
C6C C7D C8D C9D 176.6(8)
C1D C7D C8D C9D -1.3(13)
C7C C8C C8D C7D 6.9(13)
C9C C8C C8D C7D -173.0(9)
C7C C8C C8D C9D -171.0(9)
C9C C8C C8D C9D 9.0(15)
C14D C9D C8D C7D -126.8(10)
C10D C9D C8D C7D 52.3(13)
C14D C9D C8D C8C 51.1(13)
C10D C9D C8D C8C -129.8(10)
C8D C8C C7C C1C -6.0(14)
C9C C8C C7C C1C 174.0(8)
C8D C8C C7C C15C 179.5(8)
C9C C8C C7C C15C -0.6(11)
C2C C1C C7C C8C 179.4(9)
C6C C1C C7C C8C -0.7(14)
C2C C1C C7C C15C -6.9(15)
C6C C1C C7C C15C 173.0(9)
C10C C15C C7C C8C -2.4(11)
C10C C15C C7C C1C -176.7(9)
O4C C4C C5C C6C 175.9(9)
C3C C4C C5C C6C -2.5(14)
C7D C6C C5C C4C 178.3(9)
C1C C6C C5C C4C -6.1(13)
C13C C14C C9C C10C 1.3(15)
C13C C14C C9C C8C 179.0(10)
C7C C8C C9C C14C -174.5(11)
C8D C8C C9C C14C 5.4(18)
C7C C8C C9C C10C 3.5(11)
C8D C8C C9C C10C -176.6(10)
C14D C9D C10D C11D -2.7(13)
C8D C9D C10D C11D 178.2(9)
C14D C9D C10D C15D 171.9(8)
C8D C9D C10D C15D -7.2(13)
O15D C15D C10D C11D -13.3(13)
C6D C15D C10D C11D 105.2(10)
O15D C15D C10D C9D 172.2(8)
C6D C15D C10D C9D -69.3(10)
C9D C10D C11D C12D 0.7(14)
C15D C10D C11D C12D -173.6(9)
C13D C12D C11D C10D 1.5(16)
C11D C12D C13D C14D -1.7(16)
C9D C14D C13D C12D -0.4(15)
C16C O3C C3C C2C -16.6(14)
C16C O3C C3C C4C 163.4(8)
C1C C2C C3C O3C 177.1(9)
C1C C2C C3C C4C -2.9(14)
C5C C4C C3C O3C -172.8(9)
O4C C4C C3C O3C 8.5(11)
C5C C4C C3C C2C 7.3(14)
O4C C4C C3C C2C -171.4(8)
C12C C11C C10C C9C 1.6(15)
C12C C11C C10C C15C -173.7(10)
C14C C9C C10C C11C -2.9(15)
C8C C9C C10C C11C 178.8(9)
C14C C9C C10C C15C 173.3(9)
C8C C9C C10C C15C -5.1(11)
C7C C15C C10C C11C -179.7(10)
C7C C15C C10C C9C 4.6(11)
C10C C11C C12C C13C 1.2(16)
C122 O4D C4D C5D 106.8(12)
C122 O4D C4D C3D -75.9(13)
C6D C5D C4D O4D 174.3(9)
C6D C5D C4D C3D -3.0(15)
O3D C3D C4D O4D 3.7(15)
C2D C3D C4D O4D -175.7(9)
O3D C3D C4D C5D -179.0(9)
C2D C3D C4D C5D 1.6(15)
C9C C14C C13C C12C 1.6(16)
C11C C12C C13C C14C -2.8(17)
